data_7150668
loop_
_publ_author_name
'Kashinath, Dhurke'
'Mioskowski, Charles'
'Falck, J. R.'
'Goli, Mohan'
'Meunier, St\'ephane'
'Baati, Rachid'
'Wagner, Alain'

_publ_section_title
;
 Highly stereoselective synthesis of (Z,E)-1-halo-1,3-dienol esters via
 rearrangement of Fischer chromium chloro-carbenes using microwave
 irradiation
;
_journal_issue 9
_journal_name_full 'Organic &amp; Biomolecular Chemistry'
_journal_page_first 1771
_journal_page_last 1774
_journal_paper_doi 10.1039/b903244b
_journal_volume 7
_journal_year 2009
_chemical_formula_moiety 'C11 H11 Cl O3'
_chemical_formula_sum 'C11 H11 Cl O3'
_chemical_formula_weight 226.65
_chemical_name_systematic
;
?
;
_space_group_IT_number 4
_symmetry_cell_setting monoclinic
_symmetry_space_group_name_Hall 'P 2yb'
_symmetry_space_group_name_H-M 'P 1 21 1'
_atom_sites_solution_hydrogens geom
_atom_sites_solution_primary direct
_atom_sites_solution_secondary difmap
_audit_creation_method SHELXL-97
_cell_angle_alpha 90.00
_cell_angle_beta 92.578(7)
_cell_angle_gamma 90.00
_cell_formula_units_Z 2
_cell_length_a 7.5568(9)
_cell_length_b 5.6463(8)
_cell_length_c 12.8318(11)
_cell_measurement_reflns_used 3875
_cell_measurement_temperature 173(2)
_cell_measurement_theta_max 27.485
_cell_measurement_theta_min 0.998
_cell_volume 546.95(11)
_computing_cell_refinement 'Denzo (Nonius B.V., 1998)'
_computing_data_collection 'Collect (Nonius B.V., 1998)'
_computing_data_reduction 'Denzo (Nonius B.V., 1998)'
_computing_molecular_graphics 'PLATON 98 (Spek, 1998)'
_computing_publication_material 'SHELXL-97 (Sheldrick, 1997)'
_computing_structure_refinement 'SHELXL-97 (Sheldrick, 1997)'
_computing_structure_solution 'SHELXS-97 (Sheldrick, 1997)'
_diffrn_ambient_temperature 173(2)
_diffrn_measured_fraction_theta_full 0.996
_diffrn_measured_fraction_theta_max 0.996
_diffrn_measurement_device_type KappaCCD
_diffrn_measurement_method 'phi and omega scans'
_diffrn_radiation_monochromator graphite
_diffrn_radiation_source 'fine-focus sealed tube'
_diffrn_radiation_type MoK\a
_diffrn_radiation_wavelength 0.71073
_diffrn_reflns_av_R_equivalents 0.0460
_diffrn_reflns_av_sigmaI/netI 0.0729
_diffrn_reflns_limit_h_max 8
_diffrn_reflns_limit_h_min -9
_diffrn_reflns_limit_k_max 6
_diffrn_reflns_limit_k_min -7
_diffrn_reflns_limit_l_max 15
_diffrn_reflns_limit_l_min -16
_diffrn_reflns_number 3273
_diffrn_reflns_theta_full 27.39
_diffrn_reflns_theta_max 27.39
_diffrn_reflns_theta_min 1.59
_exptl_absorpt_coefficient_mu 0.332
_exptl_absorpt_correction_type none
_exptl_crystal_colour colorless
_exptl_crystal_density_diffrn 1.376
_exptl_crystal_density_method 'not measured'
_exptl_crystal_description needle
_exptl_crystal_F_000 236
_exptl_crystal_size_max 0.30
_exptl_crystal_size_mid 0.10
_exptl_crystal_size_min 0.03
_refine_diff_density_max 0.285
_refine_diff_density_min -0.331
_refine_diff_density_rms 0.068
_refine_ls_abs_structure_details 'Flack H D (1983), Acta Cryst. A39, 876-881'
_refine_ls_abs_structure_Flack -0.03(14)
_refine_ls_extinction_method none
_refine_ls_goodness_of_fit_ref 1.111
_refine_ls_hydrogen_treatment constr
_refine_ls_matrix_type full
_refine_ls_number_parameters 138
_refine_ls_number_reflns 2100
_refine_ls_number_restraints 1
_refine_ls_restrained_S_all 1.110
_refine_ls_R_factor_all 0.0940
_refine_ls_R_factor_gt 0.0638
_refine_ls_shift/su_max 0.000
_refine_ls_shift/su_mean 0.000
_refine_ls_structure_factor_coef Fsqd
_refine_ls_weighting_details 'calc w=1/[\s^2^(Fo^2^)+(0.0788P)^2^+0.1506P] where P=(Fo^2^+2Fc^2^)/3'
_refine_ls_weighting_scheme calc
_refine_ls_wR_factor_gt 0.1400
_refine_ls_wR_factor_ref 0.1674
_reflns_number_gt 1545
_reflns_number_total 2100
_reflns_threshold_expression I>2sigma(I)
_cod_data_source_file b903244b.txt
_cod_data_source_block wagner2
_cod_depositor_comments
;
The following automatic conversions were performed:
'_symmetry_cell_setting' value 'Monoclinic' changed to 'monoclinic'
according to '/home/saulius/struct/CIF-dictionaries/cif_core.dic'
dictionary named 'cif_core.dic' version 2.4.1 from 2010-06-29.

Automatic conversion script
Id: cif_fix_enum 1527 2010-12-29 10:47:43Z saulius 
;
_cod_original_sg_symbol_H-M 'P 21'
_cod_database_code 7150668

loop_
_symmetry_equiv_pos_as_xyz
'x, y, z'
'-x, y+1/2, -z'

loop_
_atom_site_label
_atom_site_type_symbol
_atom_site_fract_x
_atom_site_fract_y
_atom_site_fract_z
_atom_site_U_iso_or_equiv
_atom_site_adp_type
_atom_site_occupancy
_atom_site_symmetry_multiplicity
_atom_site_calc_flag
_atom_site_refinement_flags
_atom_site_disorder_assembly
_atom_site_disorder_group
C1 C 0.5538(9) 0.1357(17) 0.2897(5) 0.085(3) Uani 1 1 d . . .
H1 H 0.4954 0.0696 0.3470 0.102 Uiso 1 1 calc R . .
C2 C 0.6453(9) 0.3219(16) 0.2951(5) 0.084(3) Uani 1 1 d . . .
H2 H 0.6696 0.4130 0.3563 0.101 Uiso 1 1 calc R . .
C3 C 0.7092(6) 0.3759(11) 0.1896(3) 0.0467(11) Uani 1 1 d . . .
H3 H 0.7770 0.5070 0.1678 0.056 Uiso 1 1 calc R . .
C4 C 0.6466(5) 0.1925(8) 0.1336(3) 0.0351(10) Uani 1 1 d . . .
C5 C 0.6678(5) 0.1255(8) 0.0253(3) 0.0320(9) Uani 1 1 d . . .
H5 H 0.6159 -0.0220 0.0057 0.038 Uiso 1 1 calc R . .
C6 C 0.7478(5) 0.2374(8) -0.0503(3) 0.0311(10) Uani 1 1 d . . .
C7 C 0.8291(6) 0.4816(9) -0.0350(4) 0.0435(12) Uani 1 1 d . . .
H7A H 0.7848 0.5538 0.0281 0.065 Uiso 1 1 calc R . .
H7B H 0.7966 0.5811 -0.0955 0.065 Uiso 1 1 calc R . .
H7C H 0.9583 0.4674 -0.0280 0.065 Uiso 1 1 calc R . .
C8 C 0.7577(5) 0.1141(8) -0.1496(3) 0.0326(9) Uani 1 1 d . . .
H8 H 0.6856 -0.0236 -0.1551 0.039 Uiso 1 1 calc R . .
C9 C 0.8479(6) 0.1575(8) -0.2336(3) 0.0378(11) Uani 1 1 d . . .
C10 C 0.7617(6) 0.0301(10) -0.4044(3) 0.0443(12) Uani 1 1 d . . .
C11 C 0.7855(8) -0.1669(10) -0.4791(4) 0.0579(15) Uani 1 1 d . . .
H11A H 0.6783 -0.1835 -0.5244 0.087 Uiso 1 1 calc R . .
H11B H 0.8072 -0.3146 -0.4404 0.087 Uiso 1 1 calc R . .
H11C H 0.8868 -0.1327 -0.5217 0.087 Uiso 1 1 calc R . .
O1 O 0.5483(5) 0.0398(9) 0.1915(3) 0.0704(11) Uani 1 1 d . . .
O2 O 0.8519(4) -0.0138(5) -0.3125(2) 0.0413(8) Uani 1 1 d . . .
O3 O 0.6764(5) 0.2071(7) -0.4197(3) 0.0571(10) Uani 1 1 d . . .
Cl1 Cl 0.98776(16) 0.3910(3) -0.25643(9) 0.0556(4) Uani 1 1 d . . .

loop_
_atom_site_aniso_label
_atom_site_aniso_U_11
_atom_site_aniso_U_22
_atom_site_aniso_U_33
_atom_site_aniso_U_23
_atom_site_aniso_U_13
_atom_site_aniso_U_12
C1 0.073(4) 0.138(8) 0.045(3) 0.021(4) 0.008(3) 0.037(5)
C2 0.077(4) 0.120(7) 0.053(3) -0.052(4) -0.025(3) 0.032(4)
C3 0.039(2) 0.050(3) 0.051(2) -0.019(3) 0.0012(18) -0.007(3)
C4 0.030(2) 0.038(3) 0.037(2) 0.003(2) -0.0026(17) -0.0034(19)
C5 0.031(2) 0.025(2) 0.039(2) -0.002(2) -0.0053(17) -0.0016(17)
C6 0.027(2) 0.029(2) 0.036(2) 0.001(2) -0.0054(17) 0.0040(19)
C7 0.054(3) 0.032(3) 0.044(3) -0.003(2) 0.002(2) -0.011(2)
C8 0.036(2) 0.028(2) 0.033(2) 0.0002(19) -0.0063(17) 0.0021(19)
C9 0.043(2) 0.033(3) 0.038(2) 0.002(2) -0.0029(19) 0.004(2)
C10 0.055(3) 0.046(3) 0.033(2) 0.000(2) 0.011(2) -0.004(3)
C11 0.088(4) 0.045(4) 0.041(3) -0.005(3) 0.004(3) 0.004(3)
O1 0.066(2) 0.073(3) 0.072(3) 0.018(2) 0.0087(19) 0.000(2)
O2 0.0496(18) 0.0357(19) 0.0382(15) -0.0040(15) -0.0015(13) 0.0077(15)
O3 0.079(3) 0.048(2) 0.0437(18) -0.0006(17) -0.0064(17) 0.014(2)
Cl1 0.0592(7) 0.0551(8) 0.0535(7) -0.0026(7) 0.0133(5) -0.0184(7)

loop_
_atom_type_symbol
_atom_type_description
_atom_type_scat_dispersion_real
_atom_type_scat_dispersion_imag
_atom_type_scat_source
C C 0.0033 0.0016 'International Tables Vol C Tables 4.2.6.8 and 6.1.1.4'
H H 0.0000 0.0000 'International Tables Vol C Tables 4.2.6.8 and 6.1.1.4'
O O 0.0106 0.0060 'International Tables Vol C Tables 4.2.6.8 and 6.1.1.4'
Cl Cl 0.1484 0.1585 'International Tables Vol C Tables 4.2.6.8 and 6.1.1.4'

loop_
_geom_angle_atom_site_label_1
_geom_angle_atom_site_label_2
_geom_angle_atom_site_label_3
_geom_angle
_geom_angle_site_symmetry_1
_geom_angle_site_symmetry_3
_geom_angle_publ_flag
C2 C1 O1 111.9(6) . . ?
C2 C1 H1 124.0 . . ?
O1 C1 H1 124.0 . . ?
C1 C2 C3 108.8(5) . . ?
C1 C2 H2 125.6 . . ?
C3 C2 H2 125.6 . . ?
C4 C3 C2 102.1(5) . . ?
C4 C3 H3 129.0 . . ?
C2 C3 H3 129.0 . . ?
C3 C4 O1 112.5(4) . . ?
C3 C4 C5 131.6(4) . . ?
O1 C4 C5 115.9(4) . . ?
C6 C5 C4 130.4(4) . . ?
C6 C5 H5 114.8 . . ?
C4 C5 H5 114.8 . . ?
C5 C6 C8 117.1(4) . . ?
C5 C6 C7 122.2(4) . . ?
C8 C6 C7 120.6(4) . . ?
C6 C7 H7A 109.5 . . ?
C6 C7 H7B 109.5 . . ?
H7A C7 H7B 109.5 . . ?
C6 C7 H7C 109.5 . . ?
H7A C7 H7C 109.5 . . ?
H7B C7 H7C 109.5 . . ?
C9 C8 C6 132.3(4) . . ?
C9 C8 H8 113.9 . . ?
C6 C8 H8 113.9 . . ?
C8 C9 O2 119.3(4) . . ?
C8 C9 Cl1 128.5(3) . . ?
O2 C9 Cl1 111.9(3) . . ?
O3 C10 O2 122.6(4) . . ?
O3 C10 C11 126.7(4) . . ?
O2 C10 C11 110.6(4) . . ?
C10 C11 H11A 109.5 . . ?
C10 C11 H11B 109.5 . . ?
H11A C11 H11B 109.5 . . ?
C10 C11 H11C 109.5 . . ?
H11A C11 H11C 109.5 . . ?
H11B C11 H11C 109.5 . . ?
C1 O1 C4 104.7(5) . . ?
C10 O2 C9 118.3(4) . . ?

loop_
_geom_bond_atom_site_label_1
_geom_bond_atom_site_label_2
_geom_bond_distance
_geom_bond_site_symmetry_2
_geom_bond_publ_flag
C1 C2 1.259(11) . ?
C1 O1 1.371(8) . ?
C1 H1 0.9500 . ?
C2 C3 1.489(9) . ?
C2 H2 0.9500 . ?
C3 C4 1.335(7) . ?
C3 H3 0.9500 . ?
C4 O1 1.377(6) . ?
C4 C5 1.456(6) . ?
C5 C6 1.326(6) . ?
C5 H5 0.9500 . ?
C6 C8 1.457(6) . ?
C6 C7 1.518(6) . ?
C7 H7A 0.9800 . ?
C7 H7B 0.9800 . ?
C7 H7C 0.9800 . ?
C8 C9 1.324(6) . ?
C8 H8 0.9500 . ?
C9 O2 1.401(5) . ?
C9 Cl1 1.723(5) . ?
C10 O3 1.201(6) . ?
C10 O2 1.359(6) . ?
C10 C11 1.485(7) . ?
C11 H11A 0.9800 . ?
C11 H11B 0.9800 . ?
C11 H11C 0.9800 . ?

loop_
_geom_torsion_atom_site_label_1
_geom_torsion_atom_site_label_2
_geom_torsion_atom_site_label_3
_geom_torsion_atom_site_label_4
_geom_torsion
_geom_torsion_site_symmetry_1
_geom_torsion_site_symmetry_2
_geom_torsion_site_symmetry_3
_geom_torsion_site_symmetry_4
_geom_torsion_publ_flag
O1 C1 C2 C3 2.3(8) . . . . ?
C1 C2 C3 C4 -2.7(7) . . . . ?
C2 C3 C4 O1 2.1(5) . . . . ?
C2 C3 C4 C5 -176.3(5) . . . . ?
C3 C4 C5 C6 -4.5(8) . . . . ?
O1 C4 C5 C6 177.2(4) . . . . ?
C4 C5 C6 C8 175.5(4) . . . . ?
C4 C5 C6 C7 -3.5(7) . . . . ?
C5 C6 C8 C9 -168.6(4) . . . . ?
C7 C6 C8 C9 10.5(7) . . . . ?
C6 C8 C9 O2 170.2(4) . . . . ?
C6 C8 C9 Cl1 -1.8(7) . . . . ?
C2 C1 O1 C4 -1.0(7) . . . . ?
C3 C4 O1 C1 -0.9(6) . . . . ?
C5 C4 O1 C1 177.7(4) . . . . ?
O3 C10 O2 C9 -1.5(7) . . . . ?
C11 C10 O2 C9 178.3(4) . . . . ?
C8 C9 O2 C10 109.2(5) . . . . ?
Cl1 C9 O2 C10 -77.6(4) . . . . ?

loop_
_cod_related_entry_id
_cod_related_entry_database
_cod_related_entry_code
1 ChemSpider 30653380
